data_1530076
loop_
_publ_author_name
'Hawthorne, F.C.'
'Grundy, H.D.'

_publ_section_title
;
 The crystal chemistry of the amphiboles. Refinement of the crystal
 structure of a sub-silicic hastingsite
;
_journal_name_full 'Mineralogical Magazine (1969-)'
_journal_page_first 43
_journal_page_last 50
_journal_volume 41
_journal_year 1977
_chemical_formula_sum 'Al3.31 Ca1.74 Fe3 H1.44 K0.3 Mg1.17 Na0.82 O24 Si5.27 Ti0.39'
_chemical_name_systematic
;
Na0.82 K0.30 Ca1.74 (Mg1.17 Fe3.00 Ti0.39 Al0.58) Si5.27 Al2.73 O22.56 (O 
H)1.44
;
_space_group_IT_number 12
_symmetry_space_group_name_Hall '-C 2y'
_symmetry_space_group_name_H-M 'C 1 2/m 1'
_cell_angle_alpha 90
_cell_angle_beta 105.082
_cell_angle_gamma 90
_cell_formula_units_Z 2
_cell_length_a 9.8659
_cell_length_b 18.01389
_cell_length_c 5.3545
_cell_volume 918.840
_citation_journal_id_ASTM MNLMBB
_cod_data_source_file Hawthorne_MNLMBB_1977_194.cif
_cod_data_source_block H1.44Al3.31Ca1.74Fe3K0.3Mg1.17Na0.82O24Si5.27Ti0.39
_cod_original_cell_volume 918.84
_cod_original_formula_sum
;
H1.44 Al3.31 Ca1.74 Fe3 K0.3 Mg1.17 Na0.82 O24 Si5.27 Ti0.39
;
_cod_database_code 1530076

loop_
_symmetry_equiv_pos_as_xyz
x,y,z
-x,y,-z
-x,-y,-z
x,-y,z
x+1/2,y+1/2,z
-x+1/2,y+1/2,-z
-x+1/2,-y+1/2,-z
x+1/2,-y+1/2,z

loop_
_atom_site_label
_atom_site_type_symbol
_atom_site_fract_x
_atom_site_fract_y
_atom_site_fract_z
_atom_site_occupancy
_atom_site_U_iso_or_equiv
Al2 Al+3 0.292 0.17394 0.8188 0.19 0.0
Fe3 Fe+2 0 0 0 0.839 0.0
Mg1 Mg+2 0 0.09076 0.5 0.309 0.0
K2 K+1 0 0.4848 0 0.03 0.0
K1 K+1 0.0391 0.5 0.0908 0.12 0.0
O3 O-2 0.1111 0 0.7097 1 0.0
Fe1 Fe+2 0 0.09076 0.5 0.691 0.0
Al1 Al+3 0.2789 0.08693 0.3042 0.49 0.0
Ti1 Ti+4 0 0.17904 0 0.195 0.0
Si1 Si+4 0.2789 0.08693 0.3042 0.51 0.0
Mg3 Mg+2 0 0 0 0.161 0.0
O4 O-2 0.3717 0.2518 0.7946 1 0.0
Mg2 Mg+2 0 0.17904 0 0.214 0.0
O5 O-2 0.3526 0.1401 0.1155 1 0.0
Ca1 Ca+2 0 0.28193 0.5 0.87 0.0
O7 O-2 0.3328 0 0.2807 1 0.0
O1 O-2 0.1035 0.0935 0.2109 1 0.0
Na3 Na+1 0 0.4848 0 0.05 0.0
O2 O-2 0.118 0.1766 0.7455 1 0.0
Na2 Na+1 0 0.28193 0.5 0.06 0.0
Na1 Na+1 0.0391 0.5 0.0908 0.3 0.0
O6 O-2 0.3418 0.1181 0.6105 1 0.0
Fe4 Fe+2 0 0.28193 0.5 0.07 0.0
Fe2 Fe+2 0 0.17904 0 0.301 0.0
Si2 Si+4 0.292 0.17394 0.8188 0.81 0.0
Al3 Al+3 0 0.17904 0 0.29 0.0
